data_1561118
loop_
_publ_author_name
'Wu, Yu'
'Li, Yulong'
'Wu, Xiren'
'Luo, Miaomiao'
'Zou, Like'
'Xu, Qiuxia'
'Cai, Shaoge'

_publ_section_title
;
 An uncommon 3D (3,8)-connected metal-organic framework: Luminescence
 sensing and photocatalytic properties
;
_journal_name_full 'Journal of Solid State Chemistry'
_journal_page_first 256
_journal_page_last 263
_journal_paper_doi 10.1016/j.jssc.2018.03.031
_journal_volume 262
_journal_year 2018
_chemical_formula_sum 'C40 H24 N2 O15 Zn3'
_chemical_formula_weight 968.72
_space_group_IT_number 2
_space_group_name_Hall '-P 1'
_space_group_name_H-M_alt 'P -1'
_symmetry_cell_setting triclinic
_symmetry_space_group_name_H-M 'P -1'
_atom_sites_solution_hydrogens geom
_atom_sites_solution_primary direct
_atom_sites_solution_secondary difmap
_cell_angle_alpha 108.622(3)
_cell_angle_beta 99.191(3)
_cell_angle_gamma 101.003(3)
_cell_formula_units_Z 2
_cell_length_a 12.441(3)
_cell_length_b 12.489(4)
_cell_length_c 12.800(4)
_cell_measurement_reflns_used 3454
_cell_measurement_temperature 293(2)
_cell_measurement_theta_max 24.6410
_cell_measurement_theta_min 2.5908
_cell_volume 1797.2(9)
_computing_structure_refinement 'SHELXL-97 (Sheldrick, 1997)'
_computing_structure_solution 'SHELXS-97 (Sheldrick, 1990)'
_diffrn_ambient_temperature 293(2)
_diffrn_measured_fraction_theta_full 0.996
_diffrn_measured_fraction_theta_max 0.996
_diffrn_measurement_device_type bruker-CCD
_diffrn_radiation_monochromator graphite
_diffrn_radiation_source 'fine-focus sealed tube'
_diffrn_radiation_type MoK\a
_diffrn_radiation_wavelength 0.71073
_diffrn_reflns_av_R_equivalents 0.0312
_diffrn_reflns_av_sigmaI/netI 0.0547
_diffrn_reflns_limit_h_max 14
_diffrn_reflns_limit_h_min -14
_diffrn_reflns_limit_k_max 14
_diffrn_reflns_limit_k_min -14
_diffrn_reflns_limit_l_max 15
_diffrn_reflns_limit_l_min -15
_diffrn_reflns_number 12572
_diffrn_reflns_theta_full 25.01
_diffrn_reflns_theta_max 25.01
_diffrn_reflns_theta_min 2.59
_exptl_absorpt_coefficient_mu 2.068
_exptl_absorpt_correction_T_max 0.6947
_exptl_absorpt_correction_T_min 0.6706
_exptl_absorpt_correction_type multi-scan
_exptl_absorpt_process_details sadabs
_exptl_crystal_colour yellow
_exptl_crystal_density_diffrn 1.790
_exptl_crystal_density_method 'not measured'
_exptl_crystal_description block
_exptl_crystal_F_000 976
_exptl_crystal_size_max 0.21
_exptl_crystal_size_mid 0.20
_exptl_crystal_size_min 0.19
_refine_diff_density_max 2.096
_refine_diff_density_min -0.638
_refine_diff_density_rms 0.091
_refine_ls_extinction_method none
_refine_ls_goodness_of_fit_ref 1.011
_refine_ls_hydrogen_treatment mixed
_refine_ls_matrix_type full
_refine_ls_number_parameters 541
_refine_ls_number_reflns 6307
_refine_ls_number_restraints 0
_refine_ls_restrained_S_all 1.011
_refine_ls_R_factor_all 0.0671
_refine_ls_R_factor_gt 0.0452
_refine_ls_shift/su_max 0.001
_refine_ls_shift/su_mean 0.000
_refine_ls_structure_factor_coef Fsqd
_refine_ls_weighting_details 'calc w=1/[\s^2^(Fo^2^)+(0.0582P)^2^+2.3297P] where P=(Fo^2^+2Fc^2^)/3'
_refine_ls_weighting_scheme calc
_refine_ls_wR_factor_gt 0.1079
_refine_ls_wR_factor_ref 0.1174
_reflns_number_gt 4756
_reflns_number_total 6307
_reflns_threshold_expression >2sigma(I)
_cod_data_source_file JSSC-2018-262-256.cif
_cod_data_source_block ww
_cod_original_sg_symbol_H-M P-1
_cod_database_code 1561118

loop_
_symmetry_equiv_pos_as_xyz
'x, y, z'
'-x, -y, -z'

loop_
_atom_site_label
_atom_site_type_symbol
_atom_site_fract_x
_atom_site_fract_y
_atom_site_fract_z
_atom_site_U_iso_or_equiv
_atom_site_adp_type
_atom_site_occupancy
_atom_site_symmetry_multiplicity
_atom_site_calc_flag
_atom_site_refinement_flags
_atom_site_disorder_assembly
_atom_site_disorder_group
Zn1 Zn -0.32570(5) 0.54469(5) 0.74928(5) 0.03013(16) Uani 1 1 d . . .
Zn2 Zn 0.14748(4) 0.03718(5) 0.31373(4) 0.02668(15) Uani 1 1 d . . .
Zn3 Zn 0.14456(5) 0.20956(5) 0.12844(4) 0.02608(15) Uani 1 1 d . . .
N1 N -0.0019(3) -0.0817(3) 0.2921(3) 0.0294(9) Uani 1 1 d . . .
N2 N -0.5164(3) -0.4671(3) 0.2499(3) 0.0300(9) Uani 1 1 d . . .
O1 O -0.2549(4) 0.5685(4) 0.5457(3) 0.0524(11) Uani 1 1 d . . .
O1W O 0.2835(3) 0.2955(3) 0.2465(2) 0.0268(7) Uani 1 1 d . . .
H1WA H 0.2717 0.2956 0.3196 0.032 Uiso 1 1 calc R . .
H1WB H 0.3435 0.2579 0.2301 0.032 Uiso 1 1 calc R . .
O2 O -0.2877(3) 0.4337(3) 0.6235(3) 0.0389(9) Uani 1 1 d . . .
O3 O -0.2447(3) 0.5405(3) -0.1090(3) 0.0411(9) Uani 1 1 d . . .
O4 O -0.1058(3) 0.7042(3) -0.0316(3) 0.0342(8) Uani 1 1 d . . .
O5 O 0.0074(3) 0.4374(3) 0.3003(3) 0.0284(7) Uani 1 1 d . . .
O6 O 0.0146(3) 0.2006(3) 0.1949(3) 0.0356(8) Uani 1 1 d . . .
O7 O 0.0791(3) 0.1718(3) 0.3541(3) 0.0350(8) Uani 1 1 d . . .
O8 O 0.5407(3) -0.2156(4) -0.2040(3) 0.0502(10) Uani 1 1 d . . .
O9 O 0.5803(3) -0.2766(4) -0.0595(3) 0.0512(10) Uani 1 1 d . . .
O10 O 0.3141(3) -0.1392(3) 0.1827(3) 0.0393(9) Uani 1 1 d . . .
O11 O 0.6751(3) -0.1409(4) 0.5972(3) 0.0527(11) Uani 1 1 d . . .
O12 O 0.7685(3) -0.0012(4) 0.5569(3) 0.0565(11) Uani 1 1 d . . .
O13 O 0.1767(3) 0.0682(3) 0.0339(3) 0.0377(8) Uani 1 1 d . . .
O14 O 0.1608(3) -0.0196(3) 0.1568(3) 0.0440(9) Uani 1 1 d . . .
C1 C -0.2499(4) 0.4739(4) 0.5529(4) 0.0292(11) Uani 1 1 d . . .
C2 C -0.1924(4) 0.3975(4) 0.4759(4) 0.0254(10) Uani 1 1 d . . .
C3 C -0.1905(4) 0.2866(4) 0.4741(4) 0.0298(11) Uani 1 1 d . . .
H3A H -0.2344 0.2522 0.5130 0.036 Uiso 1 1 calc R . .
C4 C -0.1230(4) 0.2268(4) 0.4145(4) 0.0292(11) Uani 1 1 d . . .
H4A H -0.1207 0.1532 0.4154 0.035 Uiso 1 1 calc R . .
C5 C -0.0594(4) 0.2748(4) 0.3538(4) 0.0230(10) Uani 1 1 d . . .
C6 C -0.0661(4) 0.3834(4) 0.3508(4) 0.0236(10) Uani 1 1 d . . .
C7 C -0.1310(4) 0.4453(4) 0.4117(4) 0.0287(11) Uani 1 1 d . . .
H7A H -0.1338 0.5186 0.4100 0.034 Uiso 1 1 calc R . .
C8 C 0.0182(4) 0.2114(4) 0.2971(4) 0.0266(11) Uani 1 1 d . . .
C9 C -0.0378(4) 0.4783(4) 0.2194(4) 0.0247(10) Uani 1 1 d . . .
C10 C -0.1431(4) 0.4234(4) 0.1479(4) 0.0355(12) Uani 1 1 d . . .
H10A H -0.1887 0.3592 0.1553 0.043 Uiso 1 1 calc R . .
C11 C -0.1796(4) 0.4654(4) 0.0652(4) 0.0344(12) Uani 1 1 d . . .
H11A H -0.2495 0.4271 0.0150 0.041 Uiso 1 1 calc R . .
C12 C -0.1152(4) 0.5629(4) 0.0548(4) 0.0238(10) Uani 1 1 d . . .
C13 C -0.0097(4) 0.6168(4) 0.1278(4) 0.0283(11) Uani 1 1 d . . .
H13A H 0.0352 0.6821 0.1216 0.034 Uiso 1 1 calc R . .
C14 C 0.0299(4) 0.5745(4) 0.2101(4) 0.0286(11) Uani 1 1 d . . .
H14A H 0.1011 0.6104 0.2584 0.034 Uiso 1 1 calc R . .
C15 C -0.1580(4) 0.6059(4) -0.0341(4) 0.0266(10) Uani 1 1 d . . .
C16 C 0.1962(4) -0.0060(4) 0.0762(4) 0.0278(11) Uani 1 1 d . . .
C17 C 0.2705(4) -0.0789(4) 0.0242(4) 0.0252(10) Uani 1 1 d . . .
C18 C 0.2852(4) -0.0852(4) -0.0836(4) 0.0303(11) Uani 1 1 d . . .
H18A H 0.2414 -0.0530 -0.1248 0.036 Uiso 1 1 calc R . .
C19 C 0.3624(4) -0.1375(4) -0.1299(4) 0.0337(12) Uani 1 1 d . . .
H19A H 0.3697 -0.1414 -0.2021 0.040 Uiso 1 1 calc R . .
C20 C 0.4294(4) -0.1843(4) -0.0694(4) 0.0297(11) Uani 1 1 d . . .
C21 C 0.4115(4) -0.1855(4) 0.0348(4) 0.0316(11) Uani 1 1 d . . .
H21A H 0.4530 -0.2214 0.0737 0.038 Uiso 1 1 calc R . .
C22 C 0.3329(4) -0.1339(4) 0.0809(4) 0.0273(11) Uani 1 1 d . . .
C23 C 0.5233(4) -0.2318(4) -0.1106(4) 0.0347(12) Uani 1 1 d . . .
C24 C 0.4073(4) -0.1247(4) 0.2676(4) 0.0284(11) Uani 1 1 d . . .
C25 C 0.3948(4) -0.1958(4) 0.3305(4) 0.0327(12) Uani 1 1 d . . .
H25A H 0.3281 -0.2531 0.3137 0.039 Uiso 1 1 calc R . .
C26 C 0.4835(4) -0.1802(4) 0.4190(4) 0.0335(12) Uani 1 1 d . . .
H26A H 0.4758 -0.2269 0.4626 0.040 Uiso 1 1 calc R . .
C27 C 0.5839(4) -0.0959(4) 0.4435(4) 0.0307(11) Uani 1 1 d . . .
C28 C 0.5925(5) -0.0256(5) 0.3794(4) 0.0426(14) Uani 1 1 d . . .
H28A H 0.6591 0.0316 0.3952 0.051 Uiso 1 1 calc R . .
C29 C 0.5037(5) -0.0390(5) 0.2918(4) 0.0412(13) Uani 1 1 d . . .
H29A H 0.5097 0.0099 0.2502 0.049 Uiso 1 1 calc R . .
C30 C 0.6798(4) -0.0796(5) 0.5376(4) 0.0367(12) Uani 1 1 d . . .
C31 C -0.0922(4) -0.1025(4) 0.2097(4) 0.0328(12) Uani 1 1 d . . .
H31A H -0.0860 -0.0653 0.1577 0.039 Uiso 1 1 calc R . .
C32 C -0.1938(4) -0.1762(4) 0.1983(4) 0.0329(12) Uani 1 1 d . . .
H32A H -0.2552 -0.1866 0.1408 0.040 Uiso 1 1 calc R . .
C33 C -0.2049(4) -0.2356(4) 0.2732(4) 0.0281(11) Uani 1 1 d . . .
C34 C -0.1106(4) -0.2129(5) 0.3581(4) 0.0406(13) Uani 1 1 d . . .
H34A H -0.1136 -0.2493 0.4110 0.049 Uiso 1 1 calc R . .
C35 C -0.0129(4) -0.1369(5) 0.3643(4) 0.0437(14) Uani 1 1 d . . .
H35A H 0.0493 -0.1232 0.4224 0.052 Uiso 1 1 calc R . .
C36 C -0.3125(4) -0.3180(4) 0.2637(4) 0.0270(10) Uani 1 1 d . . .
C37 C -0.3991(4) -0.3616(5) 0.1663(4) 0.0370(13) Uani 1 1 d . . .
H37A H -0.3897 -0.3418 0.1036 0.044 Uiso 1 1 calc R . .
C38 C -0.4979(4) -0.4337(5) 0.1628(4) 0.0377(13) Uani 1 1 d . . .
H38A H -0.5553 -0.4611 0.0971 0.045 Uiso 1 1 calc R . .
C39 C -0.4328(4) -0.4291(4) 0.3418(4) 0.0339(12) Uani 1 1 d . . .
H39A H -0.4435 -0.4534 0.4018 0.041 Uiso 1 1 calc R . .
C40 C -0.3309(4) -0.3551(4) 0.3526(4) 0.0320(11) Uani 1 1 d . . .
H40A H -0.2746 -0.3301 0.4189 0.038 Uiso 1 1 calc R . .

loop_
_atom_site_aniso_label
_atom_site_aniso_U_11
_atom_site_aniso_U_22
_atom_site_aniso_U_33
_atom_site_aniso_U_23
_atom_site_aniso_U_13
_atom_site_aniso_U_12
Zn1 0.0276(3) 0.0358(3) 0.0293(3) 0.0160(3) 0.0063(2) 0.0067(3)
Zn2 0.0260(3) 0.0336(3) 0.0275(3) 0.0181(2) 0.0081(2) 0.0102(2)
Zn3 0.0334(3) 0.0285(3) 0.0249(3) 0.0158(2) 0.0114(2) 0.0130(2)
N1 0.027(2) 0.036(2) 0.028(2) 0.0170(18) 0.0062(17) 0.0053(18)
N2 0.025(2) 0.038(2) 0.029(2) 0.0175(19) 0.0053(18) 0.0053(18)
O1 0.090(3) 0.060(3) 0.039(2) 0.032(2) 0.035(2) 0.053(2)
O1W 0.0266(17) 0.0387(19) 0.0247(16) 0.0181(15) 0.0112(14) 0.0143(15)
O2 0.043(2) 0.035(2) 0.043(2) 0.0140(17) 0.0243(18) 0.0064(17)
O3 0.033(2) 0.055(2) 0.040(2) 0.0325(19) -0.0027(17) 0.0046(18)
O4 0.041(2) 0.038(2) 0.0306(18) 0.0222(16) 0.0053(15) 0.0108(16)
O5 0.0255(17) 0.0383(19) 0.0330(18) 0.0262(16) 0.0095(14) 0.0093(15)
O6 0.036(2) 0.053(2) 0.0267(18) 0.0189(17) 0.0152(15) 0.0195(17)
O7 0.040(2) 0.042(2) 0.0338(19) 0.0205(17) 0.0089(16) 0.0251(17)
O8 0.057(3) 0.079(3) 0.042(2) 0.036(2) 0.028(2) 0.043(2)
O9 0.056(3) 0.070(3) 0.050(2) 0.035(2) 0.024(2) 0.038(2)
O10 0.0297(19) 0.068(3) 0.0302(19) 0.0278(18) 0.0090(15) 0.0165(18)
O11 0.051(3) 0.072(3) 0.040(2) 0.027(2) -0.0012(19) 0.026(2)
O12 0.030(2) 0.078(3) 0.052(2) 0.022(2) -0.0064(18) 0.008(2)
O13 0.050(2) 0.038(2) 0.0337(19) 0.0163(17) 0.0154(17) 0.0230(18)
O14 0.052(2) 0.060(2) 0.037(2) 0.0242(19) 0.0286(18) 0.026(2)
C1 0.028(3) 0.036(3) 0.025(2) 0.012(2) 0.006(2) 0.009(2)
C2 0.025(3) 0.034(3) 0.021(2) 0.012(2) 0.0088(19) 0.013(2)
C3 0.034(3) 0.032(3) 0.030(3) 0.018(2) 0.012(2) 0.008(2)
C4 0.034(3) 0.028(3) 0.031(3) 0.017(2) 0.009(2) 0.007(2)
C5 0.024(2) 0.027(2) 0.020(2) 0.0122(19) 0.0054(19) 0.006(2)
C6 0.024(2) 0.032(3) 0.021(2) 0.018(2) 0.0065(19) 0.006(2)
C7 0.033(3) 0.033(3) 0.030(3) 0.021(2) 0.008(2) 0.013(2)
C8 0.024(3) 0.024(2) 0.034(3) 0.016(2) 0.009(2) 0.002(2)
C9 0.031(3) 0.030(3) 0.023(2) 0.013(2) 0.013(2) 0.017(2)
C10 0.035(3) 0.036(3) 0.039(3) 0.027(2) 0.005(2) -0.003(2)
C11 0.029(3) 0.041(3) 0.031(3) 0.021(2) -0.003(2) -0.001(2)
C12 0.026(3) 0.027(2) 0.025(2) 0.013(2) 0.010(2) 0.012(2)
C13 0.034(3) 0.028(3) 0.030(3) 0.019(2) 0.012(2) 0.006(2)
C14 0.026(3) 0.032(3) 0.029(3) 0.017(2) 0.001(2) 0.004(2)
C15 0.024(3) 0.037(3) 0.024(2) 0.014(2) 0.012(2) 0.012(2)
C16 0.024(3) 0.030(3) 0.024(2) 0.006(2) 0.002(2) 0.005(2)
C17 0.026(3) 0.028(2) 0.024(2) 0.011(2) 0.009(2) 0.007(2)
C18 0.037(3) 0.038(3) 0.026(2) 0.019(2) 0.011(2) 0.018(2)
C19 0.042(3) 0.041(3) 0.027(3) 0.018(2) 0.016(2) 0.017(2)
C20 0.029(3) 0.033(3) 0.032(3) 0.014(2) 0.011(2) 0.012(2)
C21 0.033(3) 0.038(3) 0.034(3) 0.023(2) 0.010(2) 0.015(2)
C22 0.028(3) 0.037(3) 0.019(2) 0.015(2) 0.005(2) 0.006(2)
C23 0.037(3) 0.035(3) 0.036(3) 0.014(2) 0.012(2) 0.015(2)
C24 0.029(3) 0.036(3) 0.026(2) 0.014(2) 0.006(2) 0.016(2)
C25 0.030(3) 0.036(3) 0.035(3) 0.021(2) 0.004(2) 0.005(2)
C26 0.040(3) 0.038(3) 0.032(3) 0.022(2) 0.010(2) 0.014(2)
C27 0.030(3) 0.036(3) 0.026(3) 0.009(2) 0.004(2) 0.013(2)
C28 0.034(3) 0.043(3) 0.044(3) 0.016(3) 0.006(3) -0.004(3)
C29 0.047(3) 0.045(3) 0.040(3) 0.030(3) 0.007(3) 0.009(3)
C30 0.033(3) 0.046(3) 0.029(3) 0.007(2) 0.004(2) 0.020(3)
C31 0.037(3) 0.040(3) 0.027(3) 0.021(2) 0.005(2) 0.008(2)
C32 0.031(3) 0.043(3) 0.027(3) 0.020(2) 0.001(2) 0.006(2)
C33 0.028(3) 0.033(3) 0.028(2) 0.015(2) 0.009(2) 0.007(2)
C34 0.034(3) 0.057(3) 0.038(3) 0.034(3) 0.004(2) 0.003(3)
C35 0.031(3) 0.065(4) 0.038(3) 0.034(3) -0.001(2) 0.000(3)
C36 0.025(3) 0.032(3) 0.026(2) 0.012(2) 0.007(2) 0.007(2)
C37 0.032(3) 0.057(3) 0.026(3) 0.025(2) 0.007(2) 0.005(3)
C38 0.029(3) 0.052(3) 0.027(3) 0.015(2) 0.004(2) 0.002(3)
C39 0.031(3) 0.046(3) 0.036(3) 0.027(2) 0.012(2) 0.012(2)
C40 0.030(3) 0.043(3) 0.025(3) 0.018(2) 0.004(2) 0.008(2)

loop_
_atom_type_symbol
_atom_type_description
_atom_type_scat_dispersion_real
_atom_type_scat_dispersion_imag
_atom_type_scat_source
C C 0.0033 0.0016 'International Tables Vol C Tables 4.2.6.8 and 6.1.1.4'
H H 0.0000 0.0000 'International Tables Vol C Tables 4.2.6.8 and 6.1.1.4'
N N 0.0061 0.0033 'International Tables Vol C Tables 4.2.6.8 and 6.1.1.4'
O O 0.0106 0.0060 'International Tables Vol C Tables 4.2.6.8 and 6.1.1.4'
Zn Zn 0.2839 1.4301 'International Tables Vol C Tables 4.2.6.8 and 6.1.1.4'

loop_
_geom_angle_atom_site_label_1
_geom_angle_atom_site_label_2
_geom_angle_atom_site_label_3
_geom_angle
_geom_angle_site_symmetry_1
_geom_angle_site_symmetry_3
O1W Zn1 O2 112.72(13) 2_566 .
O1W Zn1 O3 107.99(14) 2_566 1_556
O2 Zn1 O3 108.44(16) . 1_556
O1W Zn1 N2 122.16(15) 2_566 2_456
O2 Zn1 N2 105.22(15) . 2_456
O3 Zn1 N2 98.95(15) 1_556 2_456
O14 Zn2 O7 114.87(14) . .
O14 Zn2 O12 125.42(17) . 2_656
O7 Zn2 O12 117.62(15) . 2_656
O14 Zn2 N1 97.23(15) . .
O7 Zn2 N1 92.71(15) . .
O12 Zn2 N1 94.30(16) 2_656 .
O14 Zn2 O11 100.80(15) . 2_656
O7 Zn2 O11 95.97(15) . 2_656
O12 Zn2 O11 60.41(15) 2_656 2_656
N1 Zn2 O11 154.42(14) . 2_656
O14 Zn2 C30 116.54(16) . 2_656
O7 Zn2 C30 108.78(16) . 2_656
O12 Zn2 C30 30.43(16) 2_656 2_656
N1 Zn2 C30 124.61(17) . 2_656
O11 Zn2 C30 29.98(15) 2_656 2_656
O6 Zn3 O4 100.15(14) . 2_565
O6 Zn3 O13 120.85(15) . .
O4 Zn3 O13 107.42(14) 2_565 .
O6 Zn3 O1W 110.64(13) . .
O4 Zn3 O1W 112.19(13) 2_565 .
O13 Zn3 O1W 105.59(14) . .
C35 N1 C31 117.2(4) . .
C35 N1 Zn2 120.4(3) . .
C31 N1 Zn2 122.3(3) . .
C39 N2 C38 117.6(4) . .
C39 N2 Zn1 121.3(3) . 2_456
C38 N2 Zn1 120.1(3) . 2_456
Zn1 O1W Zn3 109.02(14) 2_566 .
Zn1 O1W H1WA 109.9 2_566 .
Zn3 O1W H1WA 109.9 . .
Zn1 O1W H1WB 109.9 2_566 .
Zn3 O1W H1WB 109.9 . .
H1WA O1W H1WB 108.3 . .
C1 O2 Zn1 116.5(3) . .
C15 O3 Zn1 134.2(3) . 1_554
C15 O4 Zn3 129.3(3) . 2_565
C9 O5 C6 118.0(3) . .
C8 O6 Zn3 125.0(3) . .
C8 O7 Zn2 133.3(3) . .
C22 O10 C24 117.9(4) . .
C30 O11 Zn2 85.7(3) . 2_656
C30 O12 Zn2 94.6(3) . 2_656
C16 O13 Zn3 119.1(3) . .
C16 O14 Zn2 152.1(4) . .
O1 C1 O2 125.2(5) . .
O1 C1 C2 119.4(4) . .
O2 C1 C2 115.4(4) . .
C3 C2 C7 119.2(4) . .
C3 C2 C1 122.3(4) . .
C7 C2 C1 118.2(4) . .
C2 C3 C4 120.0(4) . .
C2 C3 H3A 120.0 . .
C4 C3 H3A 120.0 . .
C5 C4 C3 121.1(4) . .
C5 C4 H4A 119.4 . .
C3 C4 H4A 119.4 . .
C4 C5 C6 118.7(4) . .
C4 C5 C8 119.6(4) . .
C6 C5 C8 121.6(4) . .
C7 C6 C5 120.9(4) . .
C7 C6 O5 119.8(4) . .
C5 C6 O5 118.5(4) . .
C6 C7 C2 119.9(4) . .
C6 C7 H7A 120.0 . .
C2 C7 H7A 120.0 . .
O7 C8 O6 125.7(5) . .
O7 C8 C5 117.0(4) . .
O6 C8 C5 117.3(4) . .
C10 C9 C14 121.2(4) . .
C10 C9 O5 122.1(4) . .
C14 C9 O5 116.6(4) . .
C11 C10 C9 118.6(4) . .
C11 C10 H10A 120.7 . .
C9 C10 H10A 120.7 . .
C10 C11 C12 121.8(4) . .
C10 C11 H11A 119.1 . .
C12 C11 H11A 119.1 . .
C11 C12 C13 118.4(4) . .
C11 C12 C15 120.1(4) . .
C13 C12 C15 121.5(4) . .
C14 C13 C12 120.8(4) . .
C14 C13 H13A 119.6 . .
C12 C13 H13A 119.6 . .
C9 C14 C13 119.1(4) . .
C9 C14 H14A 120.5 . .
C13 C14 H14A 120.5 . .
O3 C15 O4 124.1(4) . .
O3 C15 C12 117.1(4) . .
O4 C15 C12 118.8(4) . .
O14 C16 O13 124.4(5) . .
O14 C16 C17 119.8(4) . .
O13 C16 C17 115.8(4) . .
C22 C17 C18 117.6(4) . .
C22 C17 C16 123.5(4) . .
C18 C17 C16 118.6(4) . .
C19 C18 C17 121.7(4) . .
C19 C18 H18A 119.1 . .
C17 C18 H18A 119.1 . .
C18 C19 C20 120.0(4) . .
C18 C19 H19A 120.0 . .
C20 C19 H19A 120.0 . .
C19 C20 C21 119.2(4) . .
C19 C20 C23 122.4(4) . .
C21 C20 C23 118.4(4) . .
C22 C21 C20 120.7(4) . .
C22 C21 H21A 119.7 . .
C20 C21 H21A 119.7 . .
O10 C22 C21 119.7(4) . .
O10 C22 C17 119.8(4) . .
C21 C22 C17 120.5(4) . .
O9 C23 O8 123.6(5) . .
O9 C23 C20 122.7(5) . .
O8 C23 C20 113.6(4) . .
C29 C24 C25 121.6(4) . .
C29 C24 O10 121.2(4) . .
C25 C24 O10 117.0(4) . .
C24 C25 C26 118.7(4) . .
C24 C25 H25A 120.7 . .
C26 C25 H25A 120.7 . .
C25 C26 C27 121.0(4) . .
C25 C26 H26A 119.5 . .
C27 C26 H26A 119.5 . .
C28 C27 C26 118.5(4) . .
C28 C27 C30 120.3(5) . .
C26 C27 C30 121.2(5) . .
C27 C28 C29 121.1(5) . .
C27 C28 H28A 119.5 . .
C29 C28 H28A 119.5 . .
C24 C29 C28 119.1(5) . .
C24 C29 H29A 120.5 . .
C28 C29 H29A 120.5 . .
O11 C30 O12 119.3(5) . .
O11 C30 C27 122.1(5) . .
O12 C30 C27 118.6(5) . .
O11 C30 Zn2 64.3(3) . 2_656
O12 C30 Zn2 55.0(3) . 2_656
C27 C30 Zn2 173.4(4) . 2_656
N1 C31 C32 122.9(4) . .
N1 C31 H31A 118.6 . .
C32 C31 H31A 118.6 . .
C31 C32 C33 119.9(4) . .
C31 C32 H32A 120.1 . .
C33 C32 H32A 120.1 . .
C34 C33 C32 116.5(4) . .
C34 C33 C36 121.3(4) . .
C32 C33 C36 122.2(4) . .
C35 C34 C33 119.9(4) . .
C35 C34 H34A 120.0 . .
C33 C34 H34A 120.0 . .
N1 C35 C34 123.6(5) . .
N1 C35 H35A 118.2 . .
C34 C35 H35A 118.2 . .
C37 C36 C40 116.9(4) . .
C37 C36 C33 121.8(4) . .
C40 C36 C33 121.4(4) . .
C38 C37 C36 119.8(4) . .
C38 C37 H37A 120.1 . .
C36 C37 H37A 120.1 . .
N2 C38 C37 123.1(5) . .
N2 C38 H38A 118.5 . .
C37 C38 H38A 118.5 . .
N2 C39 C40 122.9(4) . .
N2 C39 H39A 118.5 . .
C40 C39 H39A 118.5 . .
C39 C40 C36 119.7(4) . .
C39 C40 H40A 120.2 . .
C36 C40 H40A 120.2 . .

loop_
_geom_bond_atom_site_label_1
_geom_bond_atom_site_label_2
_geom_bond_distance
_geom_bond_site_symmetry_2
Zn1 O1W 1.945(3) 2_566
Zn1 O2 1.951(3) .
Zn1 O3 1.951(3) 1_556
Zn1 N2 2.021(4) 2_456
Zn2 O14 1.951(3) .
Zn2 O7 1.987(3) .
Zn2 O12 2.034(4) 2_656
Zn2 N1 2.062(4) .
Zn2 O11 2.238(4) 2_656
Zn2 C30 2.476(5) 2_656
Zn3 O6 1.944(3) .
Zn3 O4 1.947(3) 2_565
Zn3 O13 1.950(3) .
Zn3 O1W 1.961(3) .
N1 C35 1.327(6) .
N1 C31 1.333(6) .
N2 C39 1.324(6) .
N2 C38 1.346(6) .
N2 Zn1 2.021(4) 2_456
O1 C1 1.227(6) .
O1W Zn1 1.945(3) 2_566
O1W H1WA 0.9700 .
O1W H1WB 0.9700 .
O2 C1 1.274(5) .
O3 C15 1.258(5) .
O3 Zn1 1.951(3) 1_554
O4 C15 1.262(5) .
O4 Zn3 1.947(3) 2_565
O5 C9 1.383(5) .
O5 C6 1.393(5) .
O6 C8 1.264(5) .
O7 C8 1.243(5) .
O8 C23 1.318(6) .
O9 C23 1.216(6) .
O10 C22 1.379(5) .
O10 C24 1.397(5) .
O11 C30 1.241(6) .
O11 Zn2 2.238(4) 2_656
O12 C30 1.258(6) .
O12 Zn2 2.034(4) 2_656
O13 C16 1.254(6) .
O14 C16 1.232(5) .
C1 C2 1.510(6) .
C2 C3 1.383(6) .
C2 C7 1.397(6) .
C3 C4 1.387(6) .
C3 H3A 0.9300 .
C4 C5 1.379(6) .
C4 H4A 0.9300 .
C5 C6 1.388(6) .
C5 C8 1.495(6) .
C6 C7 1.383(6) .
C7 H7A 0.9300 .
C9 C10 1.378(6) .
C9 C14 1.379(6) .
C10 C11 1.375(6) .
C10 H10A 0.9300 .
C11 C12 1.382(6) .
C11 H11A 0.9300 .
C12 C13 1.385(6) .
C12 C15 1.474(6) .
C13 C14 1.386(6) .
C13 H13A 0.9300 .
C14 H14A 0.9300 .
C16 C17 1.503(6) .
C17 C22 1.394(6) .
C17 C18 1.400(6) .
C18 C19 1.369(7) .
C18 H18A 0.9300 .
C19 C20 1.381(7) .
C19 H19A 0.9300 .
C20 C21 1.390(6) .
C20 C23 1.502(7) .
C21 C22 1.379(7) .
C21 H21A 0.9300 .
C24 C29 1.363(7) .
C24 C25 1.380(6) .
C25 C26 1.384(6) .
C25 H25A 0.9300 .
C26 C27 1.388(7) .
C26 H26A 0.9300 .
C27 C28 1.382(7) .
C27 C30 1.487(7) .
C28 C29 1.385(7) .
C28 H28A 0.9300 .
C29 H29A 0.9300 .
C30 Zn2 2.476(5) 2_656
C31 C32 1.370(7) .
C31 H31A 0.9300 .
C32 C33 1.394(6) .
C32 H32A 0.9300 .
C33 C34 1.381(7) .
C33 C36 1.486(6) .
C34 C35 1.365(7) .
C34 H34A 0.9300 .
C35 H35A 0.9300 .
C36 C37 1.388(6) .
C36 C40 1.393(6) .
C37 C38 1.363(7) .
C37 H37A 0.9300 .
C38 H38A 0.9300 .
C39 C40 1.377(7) .
C39 H39A 0.9300 .
C40 H40A 0.9300 .

loop_
_geom_torsion_atom_site_label_1
_geom_torsion_atom_site_label_2
_geom_torsion_atom_site_label_3
_geom_torsion_atom_site_label_4
_geom_torsion
_geom_torsion_site_symmetry_1
_geom_torsion_site_symmetry_2
_geom_torsion_site_symmetry_3
_geom_torsion_site_symmetry_4
O14 Zn2 N1 C35 133.4(4) . . . .
O7 Zn2 N1 C35 -111.1(4) . . . .
O12 Zn2 N1 C35 6.9(4) 2_656 . . .
O11 Zn2 N1 C35 -1.2(6) 2_656 . . .
C30 Zn2 N1 C35 4.0(5) 2_656 . . .
O14 Zn2 N1 C31 -49.7(4) . . . .
O7 Zn2 N1 C31 65.8(4) . . . .
O12 Zn2 N1 C31 -176.3(4) 2_656 . . .
O11 Zn2 N1 C31 175.6(4) 2_656 . . .
C30 Zn2 N1 C31 -179.1(4) 2_656 . . .
O6 Zn3 O1W Zn1 -99.68(16) . . . 2_566
O4 Zn3 O1W Zn1 11.23(19) 2_565 . . 2_566
O13 Zn3 O1W Zn1 127.94(15) . . . 2_566
O1W Zn1 O2 C1 -6.1(4) 2_566 . . .
O3 Zn1 O2 C1 -125.6(3) 1_556 . . .
N2 Zn1 O2 C1 129.2(3) 2_456 . . .
O4 Zn3 O6 C8 -140.6(4) 2_565 . . .
O13 Zn3 O6 C8 102.0(4) . . . .
O1W Zn3 O6 C8 -22.1(4) . . . .
O14 Zn2 O7 C8 20.6(5) . . . .
O12 Zn2 O7 C8 -174.9(4) 2_656 . . .
N1 Zn2 O7 C8 -78.7(4) . . . .
O11 Zn2 O7 C8 125.4(4) 2_656 . . .
C30 Zn2 O7 C8 153.3(4) 2_656 . . .
O6 Zn3 O13 C16 -61.3(4) . . . .
O4 Zn3 O13 C16 -175.1(3) 2_565 . . .
O1W Zn3 O13 C16 65.0(4) . . . .
O7 Zn2 O14 C16 59.8(8) . . . .
O12 Zn2 O14 C16 -103.3(8) 2_656 . . .
N1 Zn2 O14 C16 156.2(8) . . . .
O11 Zn2 O14 C16 -42.0(8) 2_656 . . .
C30 Zn2 O14 C16 -69.1(8) 2_656 . . .
Zn1 O2 C1 O1 -14.0(7) . . . .
Zn1 O2 C1 C2 164.2(3) . . . .
O1 C1 C2 C3 -175.5(5) . . . .
O2 C1 C2 C3 6.1(7) . . . .
O1 C1 C2 C7 10.1(7) . . . .
O2 C1 C2 C7 -168.3(4) . . . .
C7 C2 C3 C4 3.7(7) . . . .
C1 C2 C3 C4 -170.6(4) . . . .
C2 C3 C4 C5 -1.7(7) . . . .
C3 C4 C5 C6 -1.7(7) . . . .
C3 C4 C5 C8 175.8(4) . . . .
C4 C5 C6 C7 3.0(6) . . . .
C8 C5 C6 C7 -174.4(4) . . . .
C4 C5 C6 O5 172.9(4) . . . .
C8 C5 C6 O5 -4.5(6) . . . .
C9 O5 C6 C7 -60.8(5) . . . .
C9 O5 C6 C5 129.2(4) . . . .
C5 C6 C7 C2 -1.0(7) . . . .
O5 C6 C7 C2 -170.8(4) . . . .
C3 C2 C7 C6 -2.4(7) . . . .
C1 C2 C7 C6 172.2(4) . . . .
Zn2 O7 C8 O6 -26.5(7) . . . .
Zn2 O7 C8 C5 151.9(3) . . . .
Zn3 O6 C8 O7 -39.1(6) . . . .
Zn3 O6 C8 C5 142.5(3) . . . .
C4 C5 C8 O7 -46.2(6) . . . .
C6 C5 C8 O7 131.2(5) . . . .
C4 C5 C8 O6 132.3(4) . . . .
C6 C5 C8 O6 -50.2(6) . . . .
C6 O5 C9 C10 -32.9(6) . . . .
C6 O5 C9 C14 149.9(4) . . . .
C14 C9 C10 C11 0.8(8) . . . .
O5 C9 C10 C11 -176.2(4) . . . .
C9 C10 C11 C12 -2.2(8) . . . .
C10 C11 C12 C13 2.1(8) . . . .
C10 C11 C12 C15 -179.3(5) . . . .
C11 C12 C13 C14 -0.6(7) . . . .
C15 C12 C13 C14 -179.2(4) . . . .
C10 C9 C14 C13 0.6(7) . . . .
O5 C9 C14 C13 177.8(4) . . . .
C12 C13 C14 C9 -0.7(7) . . . .
Zn1 O3 C15 O4 7.1(8) 1_554 . . .
Zn1 O3 C15 C12 -172.1(3) 1_554 . . .
Zn3 O4 C15 O3 5.3(7) 2_565 . . .
Zn3 O4 C15 C12 -175.4(3) 2_565 . . .
C11 C12 C15 O3 -11.0(7) . . . .
C13 C12 C15 O3 167.6(4) . . . .
C11 C12 C15 O4 169.7(5) . . . .
C13 C12 C15 O4 -11.7(7) . . . .
Zn2 O14 C16 O13 -59.2(10) . . . .
Zn2 O14 C16 C17 119.1(7) . . . .
Zn3 O13 C16 O14 26.3(6) . . . .
Zn3 O13 C16 C17 -152.2(3) . . . .
O14 C16 C17 C22 -21.9(7) . . . .
O13 C16 C17 C22 156.6(4) . . . .
O14 C16 C17 C18 163.2(5) . . . .
O13 C16 C17 C18 -18.3(6) . . . .
C22 C17 C18 C19 -3.6(7) . . . .
C16 C17 C18 C19 171.6(4) . . . .
C17 C18 C19 C20 -0.9(8) . . . .
C18 C19 C20 C21 4.8(7) . . . .
C18 C19 C20 C23 -173.7(5) . . . .
C19 C20 C21 C22 -4.1(7) . . . .
C23 C20 C21 C22 174.4(4) . . . .
C24 O10 C22 C21 40.2(6) . . . .
C24 O10 C22 C17 -141.2(4) . . . .
C20 C21 C22 O10 178.1(4) . . . .
C20 C21 C22 C17 -0.5(7) . . . .
C18 C17 C22 O10 -174.2(4) . . . .
C16 C17 C22 O10 10.7(7) . . . .
C18 C17 C22 C21 4.3(7) . . . .
C16 C17 C22 C21 -170.7(4) . . . .
C19 C20 C23 O9 -177.6(5) . . . .
C21 C20 C23 O9 3.9(8) . . . .
C19 C20 C23 O8 5.2(7) . . . .
C21 C20 C23 O8 -173.3(4) . . . .
C22 O10 C24 C29 44.3(7) . . . .
C22 O10 C24 C25 -139.9(5) . . . .
C29 C24 C25 C26 -1.1(8) . . . .
O10 C24 C25 C26 -176.9(4) . . . .
C24 C25 C26 C27 -0.8(8) . . . .
C25 C26 C27 C28 1.6(8) . . . .
C25 C26 C27 C30 -179.3(5) . . . .
C26 C27 C28 C29 -0.4(8) . . . .
C30 C27 C28 C29 -179.6(5) . . . .
C25 C24 C29 C28 2.2(8) . . . .
O10 C24 C29 C28 177.8(5) . . . .
C27 C28 C29 C24 -1.4(8) . . . .
Zn2 O11 C30 O12 -1.1(5) 2_656 . . .
Zn2 O11 C30 C27 178.9(5) 2_656 . . .
Zn2 O12 C30 O11 1.2(5) 2_656 . . .
Zn2 O12 C30 C27 -178.8(4) 2_656 . . .
C28 C27 C30 O11 179.9(5) . . . .
C26 C27 C30 O11 0.7(8) . . . .
C28 C27 C30 O12 -0.2(7) . . . .
C26 C27 C30 O12 -179.3(5) . . . .
C28 C27 C30 Zn2 -9(4) . . . 2_656
C26 C27 C30 Zn2 172(3) . . . 2_656
C35 N1 C31 C32 0.7(8) . . . .
Zn2 N1 C31 C32 -176.2(4) . . . .
N1 C31 C32 C33 -1.7(8) . . . .
C31 C32 C33 C34 1.7(8) . . . .
C31 C32 C33 C36 -179.0(5) . . . .
C32 C33 C34 C35 -0.9(8) . . . .
C36 C33 C34 C35 179.9(5) . . . .
C31 N1 C35 C34 0.1(8) . . . .
Zn2 N1 C35 C34 177.1(5) . . . .
C33 C34 C35 N1 0.0(9) . . . .
C34 C33 C36 C37 -165.3(5) . . . .
C32 C33 C36 C37 15.5(8) . . . .
C34 C33 C36 C40 14.5(8) . . . .
C32 C33 C36 C40 -164.6(5) . . . .
C40 C36 C37 C38 2.5(8) . . . .
C33 C36 C37 C38 -177.7(5) . . . .
C39 N2 C38 C37 -1.3(8) . . . .
Zn1 N2 C38 C37 166.9(4) 2_456 . . .
C36 C37 C38 N2 -0.9(9) . . . .
C38 N2 C39 C40 2.0(8) . . . .
Zn1 N2 C39 C40 -166.1(4) 2_456 . . .
N2 C39 C40 C36 -0.4(8) . . . .
C37 C36 C40 C39 -1.8(7) . . . .
C33 C36 C40 C39 178.3(5) . . . .
